data_2020288
loop_
_publ_author_name
'Su, Bi-Yun'
'Li, Xiao-Teng'
'Wang, Jia-Xiang'
'Wang, Xu-Dong'

_publ_section_title
;
 Bis(2-{1-[(2,4,6-trimethylphenyl)imino]ethyl}pyrrol-1-ido-\k^2^<i>N</i>,<i>N</i>')nickel(II):
 a supramolecular structure formed by
 C---H&#x00B7;&#x00B7;&#x00B7;\p(arene) hydrogen bonds
;
_journal_coeditor_code DT3036
_journal_issue 12
_journal_name_full 'Acta Crystallographica Section C'
_journal_page_first
;
;
_journal_paper_doi 10.1107/S2053229615020781
_journal_volume 71
_journal_year 2015
_chemical_formula_iupac '[Ni (C15 H17 N2)2]'
_chemical_formula_moiety 'C30 H34 N4 Ni'
_chemical_formula_sum 'C30 H34 N4 Ni'
_chemical_formula_weight 509.32
_chemical_name_systematic
;
Bis(2-{1-[(2,4,6-trimethylphenyl)imino]ethyl}pyrrol-1-ido-\
\k^2^<i>N</i>,<i>N</i>')nickel(II)
;
_space_group_IT_number 14
_symmetry_cell_setting monoclinic
_symmetry_space_group_name_Hall '-P 2yn'
_symmetry_space_group_name_H-M 'P 1 21/n 1'
_atom_sites_solution_hydrogens geom
_atom_sites_solution_primary direct
_atom_sites_solution_secondary difmap
_audit_creation_method SHELXL-97
_cell_angle_alpha 90.00
_cell_angle_beta 91.650(2)
_cell_angle_gamma 90.00
_cell_formula_units_Z 2
_cell_length_a 7.2045(10)
_cell_length_b 15.049(2)
_cell_length_c 12.1405(16)
_cell_measurement_reflns_used 2440
_cell_measurement_temperature 296(2)
_cell_measurement_theta_max 25.73
_cell_measurement_theta_min 3.14
_cell_volume 1315.7(3)
_computing_cell_refinement
;
<i>SAINT</i> (Bruker, 2008)
;
_computing_data_collection
;
<i>APEX2</i> (Bruker, 2008)
;
_computing_data_reduction
;
<i>SAINT</i> (Bruker, 2008)
;
_computing_molecular_graphics
;
<i>SHELXTL</i> (Sheldrick, 2008)
;
_computing_publication_material
;
<i>publCIF</i> (Westrip, 2010) and
PLATON (Spek, 2009)
;
_computing_structure_refinement
;
<i>SHELXL97</i> (Sheldrick, 2008)
;
_computing_structure_solution
;
<i>SHELXS97</i> (Sheldrick, 2008)
;
_diffrn_ambient_temperature 296(2)
_diffrn_measured_fraction_theta_full 0.975
_diffrn_measured_fraction_theta_max 0.975
_diffrn_measurement_device_type 'Bruker APEXII CCD'
_diffrn_measurement_method '\f and \w scans'
_diffrn_radiation_monochromator graphite
_diffrn_radiation_source 'fine-focus sealed tube'
_diffrn_radiation_type MoK\a
_diffrn_radiation_wavelength 0.71073
_diffrn_reflns_av_R_equivalents 0.0264
_diffrn_reflns_av_sigmaI/netI 0.0377
_diffrn_reflns_limit_h_max 9
_diffrn_reflns_limit_h_min -9
_diffrn_reflns_limit_k_max 20
_diffrn_reflns_limit_k_min -16
_diffrn_reflns_limit_l_max 14
_diffrn_reflns_limit_l_min -15
_diffrn_reflns_number 8109
_diffrn_reflns_theta_full 28.36
_diffrn_reflns_theta_max 28.36
_diffrn_reflns_theta_min 2.16
_exptl_absorpt_coefficient_mu 0.762
_exptl_absorpt_correction_T_max 0.8942
_exptl_absorpt_correction_T_min 0.7763
_exptl_absorpt_correction_type multi-scan
_exptl_absorpt_process_details
;
(<i>SADABS</i>; Bruker, 2008)
;
_exptl_crystal_colour brown
_exptl_crystal_density_diffrn 1.286
_exptl_crystal_density_method 'not measured'
_exptl_crystal_description needle
_exptl_crystal_F_000 540
_exptl_crystal_size_max 0.35
_exptl_crystal_size_mid 0.27
_exptl_crystal_size_min 0.15
_refine_diff_density_max 0.263
_refine_diff_density_min -0.279
_refine_ls_extinction_method none
_refine_ls_goodness_of_fit_ref 1.029
_refine_ls_hydrogen_treatment constr
_refine_ls_matrix_type full
_refine_ls_number_parameters 164
_refine_ls_number_reflns 3224
_refine_ls_number_restraints 0
_refine_ls_restrained_S_all 1.029
_refine_ls_R_factor_all 0.0552
_refine_ls_R_factor_gt 0.0370
_refine_ls_shift/su_max 0.001
_refine_ls_shift/su_mean 0.000
_refine_ls_structure_factor_coef Fsqd
_refine_ls_weighting_details 'calc w=1/[\s^2^(Fo^2^)+(0.0536P)^2^+0.2522P] where P=(Fo^2^+2Fc^2^)/3'
_refine_ls_weighting_scheme calc
_refine_ls_wR_factor_gt 0.0958
_refine_ls_wR_factor_ref 0.1046
_reflns_number_gt 2432
_reflns_number_total 3224
_reflns_threshold_expression I>2sigma(I)
_cod_data_source_file dt3036sup1.cif
_cod_data_source_block I
_cod_original_cell_volume 1315.8(3)
_cod_original_sg_symbol_H-M 'P 21/n'
_cod_database_code 2020288
_cod_database_fobs_code 2020288

loop_
_symmetry_equiv_pos_as_xyz
'x, y, z'
'-x+1/2, y+1/2, -z+1/2'
'-x, -y, -z'
'x-1/2, -y-1/2, z-1/2'

loop_
_atom_site_type_symbol
_atom_site_label
_atom_site_fract_x
_atom_site_fract_y
_atom_site_fract_z
_atom_site_U_iso_or_equiv
_atom_site_adp_type
_atom_site_calc_flag
_atom_site_refinement_flags
_atom_site_occupancy
_atom_site_symmetry_multiplicity
C C1 0.1659(3) 0.81395(12) 0.49531(16) 0.0310(4) Uani d . 1 1
C C2 0.3251(3) 0.79752(14) 0.55920(18) 0.0384(5) Uani d . 1 1
C C3 0.3498(3) 0.71268(15) 0.60256(17) 0.0423(5) Uani d . 1 1
H H3 0.4572 0.7004 0.6442 0.051 Uiso calc R 1 1
C C4 0.2200(3) 0.64593(14) 0.58586(18) 0.0420(5) Uani d . 1 1
C C5 0.0621(3) 0.66564(14) 0.52419(18) 0.0380(5) Uani d . 1 1
H H5 -0.0274 0.6217 0.5134 0.046 Uiso calc R 1 1
C C6 0.0315(3) 0.74881(13) 0.47742(16) 0.0341(4) Uani d . 1 1
C C7 0.0235(3) 1.12117(14) 0.29535(17) 0.0412(5) Uani d . 1 1
H H7 -0.0500 1.1693 0.3142 0.049 Uiso calc R 1 1
C C8 0.1136(3) 1.11272(14) 0.19650(17) 0.0431(5) Uani d . 1 1
H H8 0.1105 1.1531 0.1385 0.052 Uiso calc R 1 1
C C9 0.2082(3) 1.03369(15) 0.20042(17) 0.0418(5) Uani d . 1 1
H H9 0.2827 1.0103 0.1463 0.050 Uiso calc R 1 1
C C10 0.1704(3) 0.99548(12) 0.30128(17) 0.0346(4) Uani d . 1 1
C C11 0.2118(3) 0.91352(13) 0.35052(17) 0.0365(5) Uani d . 1 1
C C12 0.3273(4) 0.84598(15) 0.2926(2) 0.0548(7) Uani d . 1 1
H H12A 0.4375 0.8336 0.3363 0.082 Uiso calc R 1 1
H H12B 0.3614 0.8689 0.2222 0.082 Uiso calc R 1 1
H H12C 0.2570 0.7923 0.2823 0.082 Uiso calc R 1 1
C C13 -0.1434(3) 0.76671(17) 0.4117(2) 0.0527(6) Uani d . 1 1
H H13A -0.2002 0.8200 0.4381 0.079 Uiso calc R 1 1
H H13B -0.2273 0.7177 0.4194 0.079 Uiso calc R 1 1
H H13C -0.1148 0.7739 0.3355 0.079 Uiso calc R 1 1
C C14 0.2499(4) 0.55426(17) 0.6339(3) 0.0686(8) Uani d . 1 1
H H14A 0.1340 0.5228 0.6335 0.103 Uiso calc R 1 1
H H14B 0.2977 0.5594 0.7083 0.103 Uiso calc R 1 1
H H14C 0.3372 0.5224 0.5905 0.103 Uiso calc R 1 1
C C15 0.4628(4) 0.87030(17) 0.5855(2) 0.0605(7) Uani d . 1 1
H H15A 0.5620 0.8471 0.6315 0.091 Uiso calc R 1 1
H H15B 0.4020 0.9175 0.6235 0.091 Uiso calc R 1 1
H H15C 0.5122 0.8927 0.5184 0.091 Uiso calc R 1 1
N N1 0.0570(2) 1.04990(10) 0.36059(13) 0.0332(4) Uani d . 1 1
N N2 0.1386(2) 0.89975(10) 0.44626(13) 0.0330(4) Uani d . 1 1
Ni Ni1 0.0000 1.0000 0.5000 0.02970(12) Uani d S 1 2

loop_
_atom_site_aniso_label
_atom_site_aniso_U_11
_atom_site_aniso_U_22
_atom_site_aniso_U_33
_atom_site_aniso_U_12
_atom_site_aniso_U_13
_atom_site_aniso_U_23
C1 0.0378(11) 0.0256(9) 0.0300(9) 0.0059(8) 0.0070(8) -0.0003(7)
C2 0.0395(11) 0.0373(11) 0.0384(11) 0.0017(9) 0.0029(9) -0.0047(9)
C3 0.0424(12) 0.0450(13) 0.0392(12) 0.0126(10) -0.0016(9) 0.0039(10)
C4 0.0540(14) 0.0343(11) 0.0380(11) 0.0116(10) 0.0077(10) 0.0047(9)
C5 0.0454(12) 0.0303(10) 0.0388(11) -0.0014(9) 0.0072(9) -0.0003(8)
C6 0.0387(11) 0.0325(10) 0.0314(10) 0.0038(8) 0.0062(8) -0.0004(8)
C7 0.0581(14) 0.0302(10) 0.0359(11) 0.0055(9) 0.0098(10) 0.0031(8)
C8 0.0636(15) 0.0322(11) 0.0341(11) -0.0020(10) 0.0123(10) 0.0058(9)
C9 0.0540(13) 0.0371(11) 0.0352(11) -0.0015(10) 0.0173(10) -0.0007(9)
C10 0.0401(11) 0.0309(10) 0.0333(10) 0.0020(9) 0.0114(8) 0.0006(8)
C11 0.0406(12) 0.0326(10) 0.0369(11) 0.0036(9) 0.0119(9) -0.0011(9)
C12 0.0717(17) 0.0424(13) 0.0518(14) 0.0173(12) 0.0287(13) 0.0052(11)
C13 0.0467(14) 0.0550(15) 0.0556(15) -0.0001(11) -0.0098(11) 0.0070(12)
C14 0.080(2) 0.0443(15) 0.081(2) 0.0118(13) 0.0019(16) 0.0215(14)
C15 0.0502(15) 0.0569(16) 0.0737(19) -0.0089(12) -0.0079(13) -0.0072(13)
N1 0.0415(9) 0.0280(8) 0.0307(8) 0.0034(7) 0.0098(7) 0.0020(7)
N2 0.0402(9) 0.0263(8) 0.0328(9) 0.0035(7) 0.0075(7) 0.0016(7)
Ni1 0.0379(2) 0.02358(18) 0.02805(19) 0.00279(14) 0.00890(13) 0.00134(14)

loop_
_atom_type_symbol
_atom_type_description
_atom_type_scat_dispersion_real
_atom_type_scat_dispersion_imag
_atom_type_scat_source
C C 0.0033 0.0016 'International Tables Vol C Tables 4.2.6.8 and 6.1.1.4'
H H 0.0000 0.0000 'International Tables Vol C Tables 4.2.6.8 and 6.1.1.4'
N N 0.0061 0.0033 'International Tables Vol C Tables 4.2.6.8 and 6.1.1.4'
Ni Ni 0.3393 1.1124 'International Tables Vol C Tables 4.2.6.8 and 6.1.1.4'

loop_
_geom_angle_atom_site_label_1
_geom_angle_atom_site_label_2
_geom_angle_atom_site_label_3
_geom_angle_site_symmetry_1
_geom_angle_site_symmetry_3
_geom_angle
_geom_angle_publ_flag
C2 C1 C6 . . 121.48(18) ?
C2 C1 N2 . . 119.61(18) ?
C6 C1 N2 . . 118.92(18) ?
C1 C2 C3 . . 118.0(2) ?
C1 C2 C15 . . 121.2(2) ?
C3 C2 C15 . . 120.7(2) ?
C4 C3 C2 . . 122.2(2) ?
C4 C3 H3 . . 118.9 ?
C2 C3 H3 . . 118.9 ?
C5 C4 C3 . . 117.91(19) ?
C5 C4 C14 . . 120.9(2) ?
C3 C4 C14 . . 121.2(2) ?
C4 C5 C6 . . 122.4(2) ?
C4 C5 H5 . . 118.8 ?
C6 C5 H5 . . 118.8 ?
C5 C6 C1 . . 118.0(2) ?
C5 C6 C13 . . 120.1(2) ?
C1 C6 C13 . . 121.90(19) ?
N1 C7 C8 . . 110.75(18) y
N1 C7 H7 . . 124.6 ?
C8 C7 H7 . . 124.6 ?
C9 C8 C7 . . 107.11(18) ?
C9 C8 H8 . . 126.4 ?
C7 C8 H8 . . 126.4 ?
C8 C9 C10 . . 106.29(18) ?
C8 C9 H9 . . 126.9 ?
C10 C9 H9 . . 126.9 ?
N1 C10 C9 . . 110.49(18) y
N1 C10 C11 . . 115.09(17) y
C9 C10 C11 . . 134.26(19) ?
N2 C11 C10 . . 115.67(17) ?
N2 C11 C12 . . 123.54(19) y
C10 C11 C12 . . 120.75(18) ?
C11 C12 H12A . . 109.5 ?
C11 C12 H12B . . 109.5 ?
H12A C12 H12B . . 109.5 ?
C11 C12 H12C . . 109.5 ?
H12A C12 H12C . . 109.5 ?
H12B C12 H12C . . 109.5 ?
C6 C13 H13A . . 109.5 ?
C6 C13 H13B . . 109.5 ?
H13A C13 H13B . . 109.5 ?
C6 C13 H13C . . 109.5 ?
H13A C13 H13C . . 109.5 ?
H13B C13 H13C . . 109.5 ?
C4 C14 H14A . . 109.5 ?
C4 C14 H14B . . 109.5 ?
H14A C14 H14B . . 109.5 ?
C4 C14 H14C . . 109.5 ?
H14A C14 H14C . . 109.5 ?
H14B C14 H14C . . 109.5 ?
C2 C15 H15A . . 109.5 ?
C2 C15 H15B . . 109.5 ?
H15A C15 H15B . . 109.5 ?
C2 C15 H15C . . 109.5 ?
H15A C15 H15C . . 109.5 ?
H15B C15 H15C . . 109.5 ?
C7 N1 C10 . . 105.35(16) y
C7 N1 Ni1 . . 142.51(14) ?
C10 N1 Ni1 . . 112.13(13) ?
C11 N2 Ni1 . . 113.71(13) ?
C1 N2 Ni1 . . 128.98(12) ?
N1 Ni1 N1 . 3_576 180.00(9) y
N1 Ni1 N2 . 3_576 96.82(6) y
N1 Ni1 N2 3_576 3_576 83.18(6) y
N1 Ni1 N2 . . 83.18(6) y
N1 Ni1 N2 3_576 . 96.82(6) ?
N2 Ni1 N2 3_576 . 180.0000(10) ?
C11 N2 C1 . . 117.28(16) y

loop_
_geom_bond_atom_site_label_1
_geom_bond_atom_site_label_2
_geom_bond_site_symmetry_2
_geom_bond_distance
_geom_bond_publ_flag
C1 C2 . 1.388(3) ?
C1 C6 . 1.391(3) ?
C1 N2 . 1.433(2) y
C2 C3 . 1.391(3) ?
C2 C15 . 1.506(3) ?
C3 C4 . 1.384(3) ?
C3 H3 . 0.9300 ?
C4 C5 . 1.376(3) ?
C4 C14 . 1.511(3) ?
C5 C6 . 1.389(3) ?
C5 H5 . 0.9300 ?
C6 C13 . 1.496(3) ?
C7 N1 . 1.351(2) y
C7 C8 . 1.387(3) y
C7 H7 . 0.9300 ?
C8 C9 . 1.371(3) y
C8 H8 . 0.9300 ?
C9 C10 . 1.387(3) y
C9 H9 . 0.9300 ?
C10 N1 . 1.375(2) y
C10 C11 . 1.399(3) y
C11 N2 . 1.307(2) y
C11 C12 . 1.501(3) ?
C12 H12A . 0.9600 ?
C12 H12B . 0.9600 ?
C12 H12C . 0.9600 ?
C13 H13A . 0.9600 ?
C13 H13B . 0.9600 ?
C13 H13C . 0.9600 ?
C14 H14A . 0.9600 ?
C14 H14B . 0.9600 ?
C14 H14C . 0.9600 ?
C15 H15A . 0.9600 ?
C15 H15B . 0.9600 ?
C15 H15C . 0.9600 ?
N1 Ni1 . 1.9072(15) y
N2 Ni1 . 1.9330(15) y
Ni1 N1 3_576 1.9072(16) ?
Ni1 N2 3_576 1.9330(15) ?

loop_
_geom_hbond_atom_site_label_D
_geom_hbond_atom_site_label_H
_geom_hbond_atom_site_label_A
_geom_hbond_site_symmetry_A
_geom_hbond_distance_DH
_geom_hbond_distance_HA
_geom_hbond_distance_DA
_geom_hbond_angle_DHA
_geom_hbond_publ_flag
C7 H7 Cg1 3_665 0.93 2.55 3.394(4) 151 yes
C8 H8 Cg1 2_555 0.93 2.88 3.692(9) 147 yes

loop_
_geom_torsion_atom_site_label_1
_geom_torsion_atom_site_label_2
_geom_torsion_atom_site_label_3
_geom_torsion_atom_site_label_4
_geom_torsion_site_symmetry_4
_geom_torsion
_geom_torsion_publ_flag
C6 C1 C2 C3 . 1.9(3) ?
N2 C1 C2 C3 . -177.96(18) ?
C6 C1 C2 C15 . -175.2(2) ?
N2 C1 C2 C15 . 4.9(3) ?
C1 C2 C3 C4 . -1.4(3) ?
C15 C2 C3 C4 . 175.7(2) ?
C2 C3 C4 C5 . -0.1(3) ?
C2 C3 C4 C14 . -180.0(2) ?
C3 C4 C5 C6 . 1.1(3) ?
C14 C4 C5 C6 . -179.0(2) ?
C4 C5 C6 C1 . -0.6(3) ?
C4 C5 C6 C13 . -179.6(2) ?
C2 C1 C6 C5 . -1.0(3) ?
N2 C1 C6 C5 . 178.95(17) ?
C2 C1 C6 C13 . 178.0(2) ?
N2 C1 C6 C13 . -2.1(3) ?
N1 C7 C8 C9 . -0.5(3) ?
C7 C8 C9 C10 . 0.9(3) ?
C8 C9 C10 N1 . -1.0(3) ?
C8 C9 C10 C11 . 174.0(3) ?
N1 C10 C11 N2 . -0.4(3) y
C9 C10 C11 N2 . -175.3(2) ?
N1 C10 C11 C12 . 177.3(2) ?
C9 C10 C11 C12 . 2.5(4) ?
C8 C7 N1 C10 . -0.1(3) ?
C8 C7 N1 Ni1 . -178.66(18) ?
C9 C10 N1 C7 . 0.7(2) ?
C11 C10 N1 C7 . -175.4(2) ?
C9 C10 N1 Ni1 . 179.74(15) ?
C11 C10 N1 Ni1 . 3.7(2) ?
C10 C11 N2 C1 . 175.27(18) ?
C12 C11 N2 C1 . -2.4(3) ?
C10 C11 N2 Ni1 . -3.1(2) ?
C12 C11 N2 Ni1 . 179.26(18) ?
C2 C1 N2 C11 . 86.3(2) ?
C6 C1 N2 C11 . -93.6(2) ?
C2 C1 N2 Ni1 . -95.6(2) ?
C6 C1 N2 Ni1 . 84.5(2) ?
C7 N1 Ni1 N2 3_576 -5.6(3) ?
C10 N1 Ni1 N2 3_576 175.89(14) ?
C7 N1 Ni1 N2 . 174.4(3) ?
C10 N1 Ni1 N2 . -4.11(14) ?
C11 N2 Ni1 N1 . 4.03(15) ?
C1 N2 Ni1 N1 . -174.07(18) ?
C11 N2 Ni1 N1 3_576 -175.97(15) ?
C1 N2 Ni1 N1 3_576 5.93(18) ?
